data_4060327
loop_
_publ_author_name
'Nelkenbaum, Elza'
'Kapon, Moshe'
'Eisen, Moris S.'

_publ_section_title
;
Synthesis and Molecular Structures of Neutral Nickel Complexes. Catalytic 
Activity of (Benzamidinato)(acetylacetonato)nickel for the Addition 
Polymerization of Norbornene, the Oligomerization of Ethylene, 
and the Dimerization of Propylene
;
_journal_issue 11
_journal_name_full Organometallics
_journal_page_first 2645
_journal_page_last 2659
_journal_paper_doi 10.1021/om0490379
_journal_volume 24
_journal_year 2005
_chemical_formula_sum 'C18 H30 N2 Ni O2 Si2'
_chemical_formula_weight 421.33
_space_group_IT_number 14
_symmetry_cell_setting monoclinic
_symmetry_space_group_name_Hall '-P 2ybc'
_symmetry_space_group_name_H-M 'P 1 21/c 1'
_cell_angle_alpha 90.00
_cell_angle_beta 96.5200(12)
_cell_angle_gamma 90.00
_cell_formula_units_Z 4
_cell_length_a 15.8990(6)
_cell_length_b 6.8500(2)
_cell_length_c 21.3210(9)
_cell_measurement_temperature 230.0(2)
_cell_volume 2307.01(15)
_diffrn_ambient_temperature 230.0(2)
_exptl_crystal_density_diffrn 1.213
_cod_original_sg_symbol_H-M 'P 21/c'
_cod_database_code 4060327

loop_
_symmetry_equiv_pos_as_xyz
'x, y, z'
'-x, y+1/2, -z+1/2'
'-x, -y, -z'
'x, -y-1/2, z-1/2'

loop_
_atom_site_label
_atom_site_type_symbol
_atom_site_fract_x
_atom_site_fract_y
_atom_site_fract_z
_atom_site_U_iso_or_equiv
_atom_site_adp_type
_atom_site_occupancy
_atom_site_symmetry_multiplicity
_atom_site_calc_flag
_atom_site_refinement_flags
_atom_site_disorder_assembly
_atom_site_disorder_group
Ni Ni 0.69210(2) 0.20927(6) 0.341260(18) 0.05201(15) Uani 1 1 d . . .
Si1 Si 0.81946(5) 0.03456(13) 0.24041(4) 0.0559(2) Uani 1 1 d . . .
C2 C 0.8349(2) 0.2810(5) 0.20805(19) 0.0779(10) Uani 1 1 d . . .
H2A H 0.7824 0.3517 0.2052 0.120(15) Uiso 1 1 calc R . .
H2B H 0.8531 0.2695 0.1668 0.128(16) Uiso 1 1 calc R . .
H2C H 0.8770 0.3497 0.2354 0.127(17) Uiso 1 1 calc R . .
C3 C 0.7363(3) -0.1002(7) 0.1901(2) 0.0911(12) Uani 1 1 d . . .
H3A H 0.6841 -0.0288 0.1876 0.108(15) Uiso 1 1 calc R . .
H3B H 0.7286 -0.2266 0.2080 0.094(14) Uiso 1 1 calc R . .
H3C H 0.7531 -0.1152 0.1485 0.15(2) Uiso 1 1 calc R . .
C4 C 0.9210(2) -0.1004(7) 0.2451(2) 0.0925(13) Uani 1 1 d . . .
H4A H 0.9639 -0.0288 0.2709 0.103(15) Uiso 1 1 calc R . .
H4B H 0.9376 -0.1155 0.2035 0.137(18) Uiso 1 1 calc R . .
H4C H 0.9142 -0.2266 0.2634 0.100(14) Uiso 1 1 calc R . .
N5 N 0.78365(14) 0.0664(4) 0.31374(12) 0.0549(6) Uani 1 1 d . . .
C6 C 0.79912(17) -0.0115(4) 0.37048(15) 0.0501(7) Uani 1 1 d . . .
C7 C 0.86251(17) -0.1681(4) 0.38762(13) 0.0491(7) Uani 1 1 d . . .
C8 C 0.94394(19) -0.1254(5) 0.41211(17) 0.0703(10) Uani 1 1 d . . .
H8 H 0.9600 0.0040 0.4192 0.087(12) Uiso 1 1 calc R . .
C9 C 1.0022(2) -0.2726(6) 0.42634(19) 0.0781(10) Uani 1 1 d . . .
H9 H 1.0576 -0.2421 0.4423 0.117(15) Uiso 1 1 calc R . .
C10 C 0.9788(2) -0.4624(6) 0.41711(17) 0.0737(10) Uani 1 1 d . . .
H10 H 1.0178 -0.5617 0.4275 0.085(11) Uiso 1 1 calc R . .
C11 C 0.8982(3) -0.5067(5) 0.39263(19) 0.0824(11) Uani 1 1 d . . .
H11 H 0.8824 -0.6365 0.3860 0.111(14) Uiso 1 1 calc R . .
C12 C 0.8397(2) -0.3600(5) 0.37759(17) 0.0700(9) Uani 1 1 d . . .
H12 H 0.7848 -0.3912 0.3607 0.074(10) Uiso 1 1 calc R . .
N13 N 0.74976(14) 0.0663(4) 0.40984(12) 0.0554(6) Uani 1 1 d . . .
Si14 Si 0.73109(5) 0.03699(14) 0.48760(4) 0.0608(3) Uani 1 1 d . . .
C15 C 0.8127(3) -0.1198(6) 0.53343(17) 0.0815(11) Uani 1 1 d . . .
H15A H 0.8119 -0.2477 0.5149 0.096(13) Uiso 1 1 calc R . .
H15B H 0.8004 -0.1296 0.5764 0.091(12) Uiso 1 1 calc R . .
H15C H 0.8677 -0.0625 0.5325 0.125(18) Uiso 1 1 calc R . .
C16 C 0.7323(3) 0.2835(6) 0.52370(19) 0.0892(12) Uani 1 1 d . . .
H16A H 0.7873 0.3407 0.5232 0.16(2) Uiso 1 1 calc R . .
H16B H 0.7195 0.2731 0.5665 0.140(19) Uiso 1 1 calc R . .
H16C H 0.6907 0.3643 0.5001 0.126(16) Uiso 1 1 calc R . .
C17 C 0.6261(3) -0.0769(10) 0.4886(3) 0.1240(19) Uani 1 1 d . . .
H17A H 0.6264 -0.2045 0.4701 0.15(2) Uiso 1 1 calc R . .
H17B H 0.5840 0.0023 0.4649 0.096(15) Uiso 1 1 calc R . .
H17C H 0.6133 -0.0875 0.5314 0.18(3) Uiso 1 1 calc R . .
O18 O 0.65151(12) 0.3152(3) 0.26387(10) 0.0586(5) Uani 1 1 d . . .
C19 C 0.58681(18) 0.4246(4) 0.25324(16) 0.0549(8) Uani 1 1 d . . .
C20 C 0.5658(2) 0.4886(5) 0.18612(16) 0.0708(9) Uani 1 1 d . . .
H20A H 0.6069 0.4364 0.1610 0.142(19) Uiso 1 1 calc R . .
H20B H 0.5666 0.6286 0.1841 0.16(2) Uiso 1 1 calc R . .
H20C H 0.5106 0.4418 0.1703 0.16(2) Uiso 1 1 calc R . .
C21 C 0.5363(2) 0.4814(5) 0.29909(17) 0.0612(9) Uani 1 1 d . . .
H21 H 0.489(2) 0.558(5) 0.2846(15) 0.075(10) Uiso 1 1 d . . .
C22 C 0.54970(17) 0.4264(4) 0.36171(16) 0.0558(8) Uani 1 1 d . . .
C23 C 0.4893(2) 0.4876(6) 0.40795(19) 0.0761(10) Uani 1 1 d . . .
H23A H 0.5086 0.4368 0.4490 0.22(3) Uiso 1 1 calc R . .
H23B H 0.4338 0.4374 0.3943 0.20(3) Uiso 1 1 calc R . .
H23C H 0.4870 0.6275 0.4098 0.17(2) Uiso 1 1 calc R . .
O24 O 0.61082(12) 0.3194(3) 0.38539(10) 0.0592(5) Uani 1 1 d . . .

loop_
_atom_site_aniso_label
_atom_site_aniso_U_11
_atom_site_aniso_U_22
_atom_site_aniso_U_33
_atom_site_aniso_U_23
_atom_site_aniso_U_13
_atom_site_aniso_U_12
Ni 0.0498(2) 0.0582(2) 0.0474(3) 0.00285(19) 0.00228(16) 0.00558(17)
Si1 0.0544(5) 0.0634(6) 0.0501(5) 0.0029(4) 0.0064(4) 0.0062(4)
C2 0.080(2) 0.083(3) 0.072(3) 0.022(2) 0.017(2) 0.001(2)
C3 0.093(3) 0.097(3) 0.081(3) -0.021(3) 0.003(2) -0.006(3)
C4 0.083(3) 0.111(4) 0.087(3) 0.022(3) 0.026(2) 0.032(3)
N5 0.0537(13) 0.0611(16) 0.0493(16) 0.0102(12) 0.0027(11) 0.0109(12)
C6 0.0469(15) 0.0483(17) 0.0534(19) 0.0014(15) -0.0013(13) -0.0043(13)
C7 0.0534(16) 0.0464(18) 0.0465(18) 0.0020(13) 0.0018(13) -0.0020(13)
C8 0.0592(19) 0.055(2) 0.092(3) 0.0056(19) -0.0107(17) -0.0041(17)
C9 0.062(2) 0.077(3) 0.091(3) 0.009(2) -0.0098(19) 0.0042(19)
C10 0.081(2) 0.070(2) 0.070(2) 0.0134(19) 0.0031(18) 0.022(2)
C11 0.099(3) 0.046(2) 0.098(3) 0.0018(19) -0.006(2) 0.002(2)
C12 0.067(2) 0.055(2) 0.084(3) 0.0013(18) -0.0109(18) -0.0042(17)
N13 0.0567(14) 0.0600(16) 0.0488(16) 0.0024(12) 0.0033(12) 0.0052(12)
Si14 0.0634(5) 0.0694(6) 0.0490(6) 0.0032(4) 0.0039(4) -0.0098(4)
C15 0.115(3) 0.074(3) 0.053(2) 0.012(2) 0.002(2) 0.001(2)
C16 0.109(3) 0.093(3) 0.061(3) -0.017(2) -0.013(2) 0.023(3)
C17 0.091(3) 0.165(6) 0.117(4) 0.024(4) 0.016(3) -0.048(3)
O18 0.0573(11) 0.0641(14) 0.0532(13) 0.0053(10) 0.0019(9) 0.0110(10)
C19 0.0565(17) 0.0416(16) 0.065(2) 0.0031(15) -0.0007(15) 0.0002(14)
C20 0.079(2) 0.066(2) 0.064(2) 0.0148(18) -0.0026(19) 0.0130(18)
C21 0.0542(18) 0.0521(19) 0.076(3) -0.0009(17) 0.0002(17) 0.0097(15)
C22 0.0492(16) 0.0551(18) 0.063(2) -0.0071(16) 0.0036(15) -0.0004(14)
C23 0.066(2) 0.089(3) 0.074(3) -0.016(2) 0.0128(18) 0.0137(19)
O24 0.0536(11) 0.0708(14) 0.0525(13) -0.0042(11) 0.0033(9) 0.0084(10)

loop_
_geom_bond_atom_site_label_1
_geom_bond_atom_site_label_2
_geom_bond_distance
_geom_bond_site_symmetry_2
_geom_bond_publ_flag
Ni O24 1.844(2) . ?
Ni O18 1.850(2) . ?
Ni N5 1.901(2) . ?
Ni N13 1.906(2) . ?
Ni C6 2.309(3) . ?
Si1 N5 1.737(3) . ?
Si1 C2 1.851(4) . ?
Si1 C3 1.852(4) . ?
Si1 C4 1.853(3) . ?
N5 C6 1.320(4) . ?
C6 N13 1.324(4) . ?
C6 C7 1.489(4) . ?
C7 C8 1.371(4) . ?
C7 C12 1.374(4) . ?
C8 C9 1.380(5) . ?
C9 C10 1.360(5) . ?
C10 C11 1.363(5) . ?
C11 C12 1.382(5) . ?
N13 Si14 1.729(3) . ?
Si14 C17 1.845(4) . ?
Si14 C16 1.855(4) . ?
Si14 C15 1.872(4) . ?
O18 C19 1.272(3) . ?
C19 C21 1.390(5) . ?
C19 C20 1.498(4) . ?
C21 C22 1.381(5) . ?
C22 O24 1.274(3) . ?
C22 C23 1.512(4) . ?
